data_1555038
loop_
_publ_author_name
'Guo, Xiaowei'
'Wang, Jidong'
'Su, Can'
'Liu, Chongxi'
'Ma, Xiao-Yan'
'Yu, Zhiyin'
'Li, Jiansong'
'Wang, Xiangjing'
'Xiang, Wensheng'
'Huang, Sheng-Xiong'

_publ_section_title
;
 A unique spiro-\b-triazinedione-\g-hydantoin type alkaloid with antiviral
 activity against tobacco mosaic virus from Streptomyces gamaensis
;
_journal_issue 18
_journal_name_full 'Organic Chemistry Frontiers'
_journal_page_first 3215
_journal_paper_doi 10.1039/C9QO00742C
_journal_volume 6
_journal_year 2019
_chemical_formula_moiety 'C9 H13 N5 O4'
_chemical_formula_sum 'C9 H13 N5 O4'
_chemical_formula_weight 255.24
_space_group_crystal_system monoclinic
_space_group_IT_number 14
_space_group_name_Hall '-P 2ybc'
_space_group_name_H-M_alt 'P 1 21/c 1'
_atom_sites_solution_hydrogens mixed
_atom_sites_solution_primary direct
_audit_creation_date 2016-04-08
_audit_creation_method
;
Olex2 1.2
(compiled 2016.02.19 svn.r3266 for OlexSys, GUI svn.r5155)
;
_audit_update_record
;
2019-03-24 deposited with the CCDC.	2019-07-18 downloaded from the CCDC.
;
_cell_angle_alpha 90
_cell_angle_beta 103.2310(10)
_cell_angle_gamma 90
_cell_formula_units_Z 4
_cell_length_a 8.3117(2)
_cell_length_b 17.2043(4)
_cell_length_c 8.3018(2)
_cell_measurement_reflns_used 6074
_cell_measurement_temperature 130
_cell_measurement_theta_max 69.315
_cell_measurement_theta_min 5.141
_cell_volume 1155.62(5)
_computing_cell_refinement 'SAINT v7.68A (Bruker, 2009)'
_computing_data_reduction 'SAINT v7.68A (Bruker, 2009)'
_computing_molecular_graphics 'Olex2 (Dolomanov et al., 2009)'
_computing_publication_material 'Olex2 (Dolomanov et al., 2009)'
_computing_structure_refinement 'ShelXL (Sheldrick, 2015)'
_computing_structure_solution 'ShelXS (Sheldrick, 2008)'
_diffrn_ambient_temperature 130
_diffrn_measured_fraction_theta_full 0.981
_diffrn_measured_fraction_theta_max 0.964
_diffrn_measurement_device_type 'Bruker APEX-II CCD'
_diffrn_measurement_method '\f and \w scans'
_diffrn_radiation_monochromator graphite
_diffrn_radiation_type CuK\a
_diffrn_radiation_wavelength 1.54178
_diffrn_reflns_av_R_equivalents 0.0278
_diffrn_reflns_av_unetI/netI 0.0240
_diffrn_reflns_Laue_measured_fraction_full 0.981
_diffrn_reflns_Laue_measured_fraction_max 0.964
_diffrn_reflns_limit_h_max 10
_diffrn_reflns_limit_h_min -10
_diffrn_reflns_limit_k_max 17
_diffrn_reflns_limit_k_min -19
_diffrn_reflns_limit_l_max 10
_diffrn_reflns_limit_l_min -10
_diffrn_reflns_number 8428
_diffrn_reflns_point_group_measured_fraction_full 0.981
_diffrn_reflns_point_group_measured_fraction_max 0.964
_diffrn_reflns_theta_full 67.679
_diffrn_reflns_theta_max 69.354
_diffrn_reflns_theta_min 5.142
_diffrn_standards_number 0
_exptl_absorpt_coefficient_mu 1.003
_exptl_absorpt_correction_T_max 0.7532
_exptl_absorpt_correction_T_min 0.5033
_exptl_absorpt_correction_type multi-scan
_exptl_absorpt_process_details
;
SADABS-2008/1 (Bruker,2008) was used for absorption correction.
wR2(int) was 0.0961 before and 0.0445 after correction.
The Ratio of minimum to maximum transmission is 0.6682.
The \l/2 correction factor is 0.0015.
;
_exptl_crystal_colour colourless
_exptl_crystal_colour_primary colourless
_exptl_crystal_density_diffrn 1.467
_exptl_crystal_description block
_exptl_crystal_F_000 536
_exptl_crystal_size_max 0.25
_exptl_crystal_size_mid 0.22
_exptl_crystal_size_min 0.2
_refine_diff_density_max 0.808
_refine_diff_density_min -0.748
_refine_diff_density_rms 0.058
_refine_ls_extinction_coef 0.0088(8)
_refine_ls_extinction_expression Fc^*^=kFc[1+0.001xFc^2^\l^3^/sin(2\q)]^-1/4^
_refine_ls_extinction_method 'SHELXL-2014/7 (Sheldrick 2014'
_refine_ls_goodness_of_fit_ref 0.674
_refine_ls_hydrogen_treatment constr
_refine_ls_matrix_type full
_refine_ls_number_parameters 168
_refine_ls_number_reflns 2084
_refine_ls_number_restraints 0
_refine_ls_restrained_S_all 0.674
_refine_ls_R_factor_all 0.0485
_refine_ls_R_factor_gt 0.0477
_refine_ls_shift/su_max 0.001
_refine_ls_shift/su_mean 0.000
_refine_ls_structure_factor_coef Fsqd
_refine_ls_weighting_details 'w=1/[\s^2^(Fo^2^)+(0.0930P)^2^+3.1499P] where P=(Fo^2^+2Fc^2^)/3'
_refine_ls_weighting_scheme calc
_refine_ls_wR_factor_gt 0.1252
_refine_ls_wR_factor_ref 0.1260
_reflns_Friedel_coverage 0.000
_reflns_number_gt 2029
_reflns_number_total 2084
_reflns_threshold_expression 'I > 2\s(I)'
_cod_data_source_file c9qo00742c2.cif
_cod_data_source_block dm16178
_cod_database_code 1555038
_shelx_space_group_comment
;
The symmetry employed for this shelxl refinement is uniquely defined
by the following loop, which should always be used as a source of
symmetry information in preference to the above space-group names.
They are only intended as comments.
;
_shelx_estimated_absorpt_t_max 0.825
_shelx_estimated_absorpt_t_min 0.788
_olex2_refinement_description
;
1. Fixed Uiso
 At 1.2 times of:
  All N(H) groups
 At 1.5 times of:
  All C(H,H,H) groups
2.a Riding coordinates:
 N1(H1)
2.b Idealised Me refined as rotating group:
 C1(H1A,H1B,H1C), C3(H3A,H3B,H3C), C8(H8A,H8B,H8C), C9(H9A,H9B,H9C)
;
_shelx_shelxl_version_number 2014/7
_olex2_submission_special_instructions 'No special instructions were received'

loop_
_space_group_symop_operation_xyz
'x, y, z'
'-x, y+1/2, -z+1/2'
'-x, -y, -z'
'x, -y-1/2, z-1/2'

loop_
_atom_site_label
_atom_site_type_symbol
_atom_site_fract_x
_atom_site_fract_y
_atom_site_fract_z
_atom_site_U_iso_or_equiv
_atom_site_adp_type
_atom_site_occupancy
_atom_site_site_symmetry_order
_atom_site_calc_flag
_atom_site_refinement_flags_posn
O1 O 0.11186(18) 0.31122(8) 0.28057(18) 0.0266(4) Uani 1 1 d .
O2 O 0.48459(17) 0.13409(9) 0.1988(2) 0.0304(4) Uani 1 1 d .
O3 O 0.29865(18) -0.10340(8) 0.16592(18) 0.0289(4) Uani 1 1 d .
O4 O 0.1602(2) 0.10291(9) 0.45214(18) 0.0314(4) Uani 1 1 d .
N1 N 0.04372(19) 0.12721(9) 0.0825(2) 0.0197(4) Uani 1 1 d .
H1 H -0.0370 0.0948 0.0706 0.024 Uiso 1 1 d R
N2 N 0.01300(19) 0.19842(9) 0.1557(2) 0.0208(4) Uani 1 1 d .
N3 N 0.29369(19) 0.22875(9) 0.1993(2) 0.0214(4) Uani 1 1 d .
N4 N 0.23746(19) 0.02414(9) 0.0886(2) 0.0205(4) Uani 1 1 d .
N5 N 0.2235(2) -0.01302(10) 0.3420(2) 0.0242(4) Uani 1 1 d .
C1 C -0.1509(2) 0.20676(12) 0.1886(3) 0.0273(5) Uani 1 1 d .
H1A H -0.2345 0.1906 0.0909 0.041 Uiso 1 1 calc GR
H1B H -0.1692 0.2612 0.2141 0.041 Uiso 1 1 calc GR
H1C H -0.1591 0.1741 0.2831 0.041 Uiso 1 1 calc GR
C2 C 0.1336(2) 0.24972(11) 0.2154(2) 0.0201(4) Uani 1 1 d .
C3 C 0.4211(3) 0.28941(12) 0.2329(3) 0.0284(5) Uani 1 1 d .
H3A H 0.3719 0.3394 0.1919 0.043 Uiso 1 1 calc GR
H3B H 0.5093 0.2764 0.1769 0.043 Uiso 1 1 calc GR
H3C H 0.4672 0.2929 0.3524 0.043 Uiso 1 1 calc GR
C4 C 0.3426(2) 0.15342(11) 0.1894(2) 0.0206(4) Uani 1 1 d .
C5 C 0.2016(2) 0.09406(11) 0.1688(2) 0.0193(4) Uani 1 1 d .
C6 C 0.1909(2) 0.06423(11) 0.3409(2) 0.0219(4) Uani 1 1 d .
C7 C 0.2578(2) -0.03792(11) 0.1918(2) 0.0208(4) Uani 1 1 d .
C8 C 0.2249(3) -0.06543(14) 0.4800(3) 0.0383(6) Uani 1 1 d .
H8A H 0.2440 -0.0356 0.5832 0.057 Uiso 1 1 calc GR
H8B H 0.3134 -0.1038 0.4869 0.057 Uiso 1 1 calc GR
H8C H 0.1183 -0.0922 0.4629 0.057 Uiso 1 1 calc GR
C9 C 0.2723(3) 0.02084(12) -0.0754(3) 0.0264(5) Uani 1 1 d .
H9A H 0.3648 0.0556 -0.0794 0.040 Uiso 1 1 calc GR
H9B H 0.1743 0.0373 -0.1582 0.040 Uiso 1 1 calc GR
H9C H 0.3014 -0.0325 -0.0989 0.040 Uiso 1 1 calc GR

loop_
_atom_site_aniso_label
_atom_site_aniso_U_11
_atom_site_aniso_U_22
_atom_site_aniso_U_33
_atom_site_aniso_U_23
_atom_site_aniso_U_13
_atom_site_aniso_U_12
O1 0.0312(8) 0.0198(7) 0.0315(8) -0.0071(6) 0.0131(6) -0.0020(6)
O2 0.0178(7) 0.0290(8) 0.0448(9) -0.0028(6) 0.0077(6) 0.0018(6)
O3 0.0320(8) 0.0205(8) 0.0321(8) 0.0016(6) 0.0032(6) 0.0083(6)
O4 0.0414(9) 0.0318(8) 0.0234(8) -0.0035(6) 0.0126(6) 0.0025(6)
N1 0.0170(8) 0.0150(8) 0.0265(8) -0.0044(6) 0.0036(6) -0.0012(6)
N2 0.0174(8) 0.0176(8) 0.0289(9) -0.0032(6) 0.0081(6) 0.0003(6)
N3 0.0179(8) 0.0189(8) 0.0286(9) -0.0026(6) 0.0074(6) -0.0029(6)
N4 0.0242(8) 0.0164(8) 0.0218(8) -0.0008(6) 0.0070(6) 0.0030(6)
N5 0.0283(9) 0.0221(9) 0.0223(9) 0.0033(6) 0.0063(7) 0.0020(7)
C1 0.0199(10) 0.0268(11) 0.0378(11) -0.0008(9) 0.0124(8) 0.0010(8)
C2 0.0221(9) 0.0192(10) 0.0202(9) 0.0009(7) 0.0074(7) -0.0002(7)
C3 0.0225(10) 0.0238(11) 0.0392(12) -0.0047(9) 0.0075(8) -0.0077(8)
C4 0.0184(9) 0.0229(10) 0.0204(9) 0.0000(7) 0.0042(7) -0.0006(7)
C5 0.0192(9) 0.0180(9) 0.0208(9) -0.0010(7) 0.0049(7) 0.0006(7)
C6 0.0200(9) 0.0236(10) 0.0222(10) -0.0003(7) 0.0050(7) -0.0013(7)
C7 0.0158(9) 0.0202(10) 0.0249(10) 0.0000(7) 0.0013(7) 0.0012(7)
C8 0.0546(15) 0.0333(13) 0.0280(12) 0.0110(9) 0.0116(10) 0.0062(11)
C9 0.0337(11) 0.0238(10) 0.0242(10) 0.0002(8) 0.0119(8) 0.0060(8)

loop_
_atom_type_symbol
_atom_type_description
_atom_type_scat_dispersion_real
_atom_type_scat_dispersion_imag
_atom_type_scat_source
C C 0.0181 0.0091 'International Tables Vol C Tables 4.2.6.8 and 6.1.1.4'
H H 0.0000 0.0000 'International Tables Vol C Tables 4.2.6.8 and 6.1.1.4'
N N 0.0311 0.0180 'International Tables Vol C Tables 4.2.6.8 and 6.1.1.4'
O O 0.0492 0.0322 'International Tables Vol C Tables 4.2.6.8 and 6.1.1.4'

loop_
_geom_angle_atom_site_label_1
_geom_angle_atom_site_label_2
_geom_angle_atom_site_label_3
_geom_angle
N2 N1 H1 113.4
N2 N1 C5 110.95(14)
C5 N1 H1 113.1
N1 N2 C1 115.72(15)
C2 N2 N1 122.32(15)
C2 N2 C1 121.13(16)
C2 N3 C3 117.03(16)
C4 N3 C2 123.16(16)
C4 N3 C3 118.31(16)
C5 N4 C9 124.86(16)
C7 N4 C5 112.07(15)
C7 N4 C9 122.50(16)
C6 N5 C7 111.89(16)
C6 N5 C8 125.32(18)
C7 N5 C8 122.79(17)
N2 C1 H1A 109.5
N2 C1 H1B 109.5
N2 C1 H1C 109.5
H1A C1 H1B 109.5
H1A C1 H1C 109.5
H1B C1 H1C 109.5
O1 C2 N2 124.07(17)
O1 C2 N3 120.05(17)
N2 C2 N3 115.87(16)
N3 C3 H3A 109.5
N3 C3 H3B 109.5
N3 C3 H3C 109.5
H3A C3 H3B 109.5
H3A C3 H3C 109.5
H3B C3 H3C 109.5
O2 C4 N3 123.74(18)
O2 C4 C5 122.17(17)
N3 C4 C5 114.07(15)
N1 C5 C4 111.88(15)
N1 C5 C6 110.42(15)
N4 C5 N1 110.96(15)
N4 C5 C4 111.99(15)
N4 C5 C6 102.28(15)
C4 C5 C6 108.87(15)
O4 C6 N5 127.57(19)
O4 C6 C5 126.23(18)
N5 C6 C5 106.20(16)
O3 C7 N4 128.40(19)
O3 C7 N5 124.22(18)
N4 C7 N5 107.38(16)
N5 C8 H8A 109.5
N5 C8 H8B 109.5
N5 C8 H8C 109.5
H8A C8 H8B 109.5
H8A C8 H8C 109.5
H8B C8 H8C 109.5
N4 C9 H9A 109.5
N4 C9 H9B 109.5
N4 C9 H9C 109.5
H9A C9 H9B 109.5
H9A C9 H9C 109.5
H9B C9 H9C 109.5

loop_
_geom_bond_atom_site_label_1
_geom_bond_atom_site_label_2
_geom_bond_distance
O1 C2 1.220(2)
O2 C4 1.211(2)
O3 C7 1.210(2)
O4 C6 1.212(2)
N1 H1 0.8600
N1 N2 1.416(2)
N1 C5 1.460(2)
N2 C1 1.456(2)
N2 C2 1.342(2)
N3 C2 1.414(2)
N3 C3 1.467(2)
N3 C4 1.366(3)
N4 C5 1.439(2)
N4 C7 1.355(2)
N4 C9 1.456(3)
N5 C6 1.356(3)
N5 C7 1.408(3)
N5 C8 1.456(3)
C1 H1A 0.9800
C1 H1B 0.9800
C1 H1C 0.9800
C3 H3A 0.9800
C3 H3B 0.9800
C3 H3C 0.9800
C4 C5 1.534(3)
C5 C6 1.540(3)
C8 H8A 0.9800
C8 H8B 0.9800
C8 H8C 0.9800
C9 H9A 0.9800
C9 H9B 0.9800
C9 H9C 0.9800

loop_
_geom_torsion_atom_site_label_1
_geom_torsion_atom_site_label_2
_geom_torsion_atom_site_label_3
_geom_torsion_atom_site_label_4
_geom_torsion
O2 C4 C5 N1 -152.02(18)
O2 C4 C5 N4 -26.7(3)
O2 C4 C5 C6 85.7(2)
N1 N2 C2 O1 -179.30(17)
N1 N2 C2 N3 0.7(3)
N1 C5 C6 O4 -60.8(2)
N1 C5 C6 N5 119.62(16)
N2 N1 C5 N4 -176.59(14)
N2 N1 C5 C4 -50.7(2)
N2 N1 C5 C6 70.73(18)
N3 C4 C5 N1 29.2(2)
N3 C4 C5 N4 154.53(16)
N3 C4 C5 C6 -93.10(19)
N4 C5 C6 O4 -178.92(19)
N4 C5 C6 N5 1.47(19)
C1 N2 C2 O1 -10.2(3)
C1 N2 C2 N3 169.75(17)
C2 N3 C4 O2 -169.31(18)
C2 N3 C4 C5 9.4(3)
C3 N3 C2 O1 -11.7(3)
C3 N3 C2 N2 168.29(17)
C3 N3 C4 O2 -3.7(3)
C3 N3 C4 C5 175.03(17)
C4 N3 C2 O1 154.04(18)
C4 N3 C2 N2 -25.9(3)
C4 C5 C6 O4 62.4(2)
C4 C5 C6 N5 -117.18(17)
C5 N1 N2 C1 -132.25(17)
C5 N1 N2 C2 37.4(2)
C5 N4 C7 O3 -175.07(18)
C5 N4 C7 N5 4.5(2)
C6 N5 C7 O3 176.13(18)
C6 N5 C7 N4 -3.5(2)
C7 N4 C5 N1 -121.49(17)
C7 N4 C5 C4 112.70(17)
C7 N4 C5 C6 -3.72(19)
C7 N5 C6 O4 -178.47(19)
C7 N5 C6 C5 1.1(2)
C8 N5 C6 O4 1.2(3)
C8 N5 C6 C5 -179.25(19)
C8 N5 C7 O3 -3.5(3)
C8 N5 C7 N4 176.87(18)
C9 N4 C5 N1 67.0(2)
C9 N4 C5 C4 -58.8(2)
C9 N4 C5 C6 -175.21(17)
C9 N4 C7 O3 -3.3(3)
C9 N4 C7 N5 176.26(17)
